data_2224489
loop_
_publ_author_name
'Qian, Shao-Song'
'Cui, Hong-You'

_publ_section_title
;
 4-(Methylsulfonyl)benzaldehyde
;
_journal_coeditor_code WN2364
_journal_issue 12
_journal_name_full 'Acta Crystallographica Section E'
_journal_page_first o3029
_journal_paper_doi 10.1107/S1600536809046406
_journal_volume 65
_journal_year 2009
_chemical_formula_iupac 'C8 H8 O3 S'
_chemical_formula_moiety 'C8 H8 O3 S'
_chemical_formula_sum 'C8 H8 O3 S'
_chemical_formula_weight 184.20
_chemical_name_systematic
;
4-(Methylsulfonyl)benzaldehyde
;
_space_group_IT_number 14
_symmetry_cell_setting monoclinic
_symmetry_space_group_name_Hall '-P 2ybc'
_symmetry_space_group_name_H-M 'P 1 21/c 1'
_atom_sites_solution_hydrogens geom
_atom_sites_solution_primary direct
_atom_sites_solution_secondary difmap
_audit_creation_method SHELXL-97
_cell_angle_alpha 90.00
_cell_angle_beta 90.07(3)
_cell_angle_gamma 90.00
_cell_formula_units_Z 4
_cell_length_a 6.1280(12)
_cell_length_b 8.0400(16)
_cell_length_c 16.734(3)
_cell_measurement_reflns_used 25
_cell_measurement_temperature 293(2)
_cell_measurement_theta_max 13
_cell_measurement_theta_min 9
_cell_volume 824.5(3)
_computing_cell_refinement 'CAD-4 Software (Enraf--Nonius 1989)'
_computing_data_collection 'CAD-4 Software (Enraf--Nonius 1989)'
_computing_data_reduction 'XCAD4 (Harms & Wocadlo,1995)'
_computing_molecular_graphics 'SHELXTL (Sheldrick, 2008)'
_computing_publication_material 'SHELXTL (Sheldrick, 2008)'
_computing_structure_refinement 'SHELXL97 (Sheldrick, 2008)'
_computing_structure_solution 'SHELXS97 (Sheldrick, 2008)'
_diffrn_ambient_temperature 293(2)
_diffrn_measured_fraction_theta_full 1.000
_diffrn_measured_fraction_theta_max 1.000
_diffrn_measurement_device_type 'Enraf--Nonius CAD-4'
_diffrn_measurement_method \w/2\q
_diffrn_radiation_monochromator graphite
_diffrn_radiation_source 'fine-focus sealed tube'
_diffrn_radiation_type MoK\a
_diffrn_radiation_wavelength 0.71073
_diffrn_reflns_av_R_equivalents 0.0134
_diffrn_reflns_av_sigmaI/netI 0.0163
_diffrn_reflns_limit_h_max 0
_diffrn_reflns_limit_h_min -7
_diffrn_reflns_limit_k_max 0
_diffrn_reflns_limit_k_min -9
_diffrn_reflns_limit_l_max 20
_diffrn_reflns_limit_l_min -20
_diffrn_reflns_number 1643
_diffrn_reflns_theta_full 25.23
_diffrn_reflns_theta_max 25.23
_diffrn_reflns_theta_min 2.43
_diffrn_standards_decay_% 1
_diffrn_standards_interval_count 200
_diffrn_standards_interval_time 120
_diffrn_standards_number 3
_exptl_absorpt_coefficient_mu 0.352
_exptl_absorpt_correction_T_max 0.9328
_exptl_absorpt_correction_T_min 0.9016
_exptl_absorpt_correction_type multi-scan
_exptl_absorpt_process_details '(SADABS; Sheldrick, 1996)'
_exptl_crystal_colour yellow
_exptl_crystal_density_diffrn 1.484
_exptl_crystal_density_method 'not measured'
_exptl_crystal_description block
_exptl_crystal_F_000 384
_exptl_crystal_size_max 0.30
_exptl_crystal_size_mid 0.20
_exptl_crystal_size_min 0.20
_refine_diff_density_max 0.223
_refine_diff_density_min -0.262
_refine_ls_extinction_coef 0.028(6)
_refine_ls_extinction_expression Fc^*^=kFc[1+0.001xFc^2^\l^3^/sin(2\q)]^-1/4^
_refine_ls_extinction_method 'SHELXL97 (Sheldrick, 2008)'
_refine_ls_goodness_of_fit_ref 1.002
_refine_ls_hydrogen_treatment constr
_refine_ls_matrix_type full
_refine_ls_number_parameters 110
_refine_ls_number_reflns 1495
_refine_ls_number_restraints 0
_refine_ls_restrained_S_all 1.002
_refine_ls_R_factor_all 0.0403
_refine_ls_R_factor_gt 0.0340
_refine_ls_shift/su_max 0.000
_refine_ls_shift/su_mean 0.000
_refine_ls_structure_factor_coef Fsqd
_refine_ls_weighting_details 'calc w=1/[\s^2^(Fo^2^)+(0.1P)^2^+0.095P] where P=(Fo^2^+2Fc^2^)/3'
_refine_ls_weighting_scheme calc
_refine_ls_wR_factor_gt 0.1184
_refine_ls_wR_factor_ref 0.1258
_reflns_number_gt 1310
_reflns_number_total 1495
_reflns_threshold_expression I>2\s(I)
_cod_data_source_file wn2364.cif
_cod_data_source_block I
_cod_depositor_comments
;
The following automatic conversions were performed:
'_symmetry_cell_setting' value 'Monoclinic' changed to 'monoclinic'
according to '/home/saulius/struct/CIF-dictionaries/cif_core.dic'
dictionary named 'cif_core.dic' version 2.4.1 from 2010-06-29.

Automatic conversion script
Id: cif_fix_enum 1527 2010-12-29 10:47:43Z saulius 

The following automatic conversions were performed:

'_symmetry_cell_setting' value 'Monoclinic' changed to 'monoclinic'
according to /home/saulius/struct/CIF-dictionaries/cif_core.dic
dictionary named 'cif_core.dic' version 2.4.1 from 2010-06-29.

Automatic conversion script
Id: cif_fix_values 1715 2011-07-08 13:25:40Z adriana 
;
_cod_original_sg_symbol_H-M 'P 21/c'
_cod_database_code 2224489
_cod_database_fobs_code 2224489

loop_
_symmetry_equiv_pos_as_xyz
'x, y, z'
'-x, y+1/2, -z+1/2'
'-x, -y, -z'
'x, -y-1/2, z-1/2'

loop_
_atom_site_type_symbol
_atom_site_label
_atom_site_fract_x
_atom_site_fract_y
_atom_site_fract_z
_atom_site_U_iso_or_equiv
_atom_site_adp_type
_atom_site_calc_flag
_atom_site_refinement_flags
_atom_site_occupancy
_atom_site_disorder_assembly
_atom_site_disorder_group
S S 0.25890(8) 0.43803(6) 0.17148(3) 0.0397(3) Uani d . 1 . .
O O1 0.1031(3) 0.5283(2) 0.21856(10) 0.0647(5) Uani d . 1 . .
O O2 0.4429(3) 0.5269(2) 0.13956(10) 0.0590(5) Uani d . 1 . .
C C1 0.3533(4) 0.2698(3) 0.22913(12) 0.0479(5) Uani d . 1 . .
H H1B 0.4308 0.3111 0.2749 0.072 Uiso calc R 1 . .
H H1C 0.4492 0.2022 0.1975 0.072 Uiso calc R 1 . .
H H1D 0.2314 0.2041 0.2465 0.072 Uiso calc R 1 . .
C C2 0.1206(3) 0.3429(2) 0.09056(10) 0.0338(4) Uani d . 1 . .
C C3 -0.0839(3) 0.2728(3) 0.10317(12) 0.0436(5) Uani d . 1 . .
H H3A -0.1484 0.2768 0.1534 0.052 Uiso calc R 1 . .
O O3 -0.3837(3) 0.0537(2) -0.10080(11) 0.0631(5) Uani d . 1 . .
C C4 -0.1897(3) 0.1971(3) 0.04005(12) 0.0427(5) Uani d . 1 . .
H H4A -0.3256 0.1482 0.0477 0.051 Uiso calc R 1 . .
C C5 -0.0929(3) 0.1941(2) -0.03484(11) 0.0373(5) Uani d . 1 . .
C C6 0.1115(4) 0.2644(3) -0.04627(12) 0.0432(5) Uani d . 1 . .
H H6A 0.1757 0.2613 -0.0966 0.052 Uiso calc R 1 . .
C C7 0.2200(3) 0.3388(2) 0.01639(11) 0.0392(5) Uani d . 1 . .
H H7A 0.3575 0.3854 0.0090 0.047 Uiso calc R 1 . .
C C8 -0.2049(4) 0.1147(3) -0.10336(13) 0.0504(6) Uani d . 1 . .
H H8A -0.1315 0.1119 -0.1520 0.061 Uiso calc R 1 . .

loop_
_atom_site_aniso_label
_atom_site_aniso_U_11
_atom_site_aniso_U_22
_atom_site_aniso_U_33
_atom_site_aniso_U_12
_atom_site_aniso_U_13
_atom_site_aniso_U_23
S 0.0415(4) 0.0387(4) 0.0387(4) -0.00006(19) -0.0065(2) -0.00429(18)
O1 0.0675(11) 0.0680(11) 0.0586(10) 0.0206(9) -0.0087(9) -0.0250(8)
O2 0.0628(10) 0.0582(9) 0.0560(9) -0.0261(8) -0.0096(8) 0.0025(8)
C1 0.0512(12) 0.0505(12) 0.0421(11) 0.0021(10) -0.0120(9) 0.0027(9)
C2 0.0330(9) 0.0330(9) 0.0352(9) 0.0010(7) -0.0039(7) 0.0013(7)
C3 0.0365(10) 0.0567(12) 0.0374(10) -0.0024(9) 0.0051(8) -0.0022(9)
O3 0.0617(11) 0.0626(10) 0.0649(11) -0.0178(8) -0.0167(8) -0.0050(8)
C4 0.0331(10) 0.0461(11) 0.0488(11) -0.0050(8) -0.0015(8) 0.0001(8)
C5 0.0398(10) 0.0323(9) 0.0396(10) 0.0018(8) -0.0072(8) 0.0008(7)
C6 0.0472(11) 0.0486(11) 0.0338(10) -0.0028(9) 0.0041(8) 0.0009(8)
C7 0.0352(10) 0.0432(10) 0.0391(10) -0.0045(8) 0.0005(8) 0.0030(8)
C8 0.0595(14) 0.0469(12) 0.0448(11) -0.0042(11) -0.0090(10) -0.0014(9)

loop_
_atom_type_symbol
_atom_type_description
_atom_type_scat_dispersion_real
_atom_type_scat_dispersion_imag
_atom_type_scat_source
C C 0.0033 0.0016 'International Tables Vol C Tables 4.2.6.8 and 6.1.1.4'
H H 0.0000 0.0000 'International Tables Vol C Tables 4.2.6.8 and 6.1.1.4'
O O 0.0106 0.0060 'International Tables Vol C Tables 4.2.6.8 and 6.1.1.4'
S S 0.1246 0.1234 'International Tables Vol C Tables 4.2.6.8 and 6.1.1.4'

loop_
_geom_angle_atom_site_label_1
_geom_angle_atom_site_label_2
_geom_angle_atom_site_label_3
_geom_angle_site_symmetry_1
_geom_angle_site_symmetry_3
_geom_angle
_geom_angle_publ_flag
O1 S O2 . . 118.34(12) ?
O1 S C1 . . 107.85(11) ?
O2 S C1 . . 109.17(11) ?
O1 S C2 . . 108.66(10) ?
O2 S C2 . . 107.77(9) ?
C1 S C2 . . 104.13(9) ?
S C1 H1B . . 109.5 ?
S C1 H1C . . 109.5 ?
H1B C1 H1C . . 109.5 ?
S C1 H1D . . 109.5 ?
H1B C1 H1D . . 109.5 ?
H1C C1 H1D . . 109.5 ?
C7 C2 C3 . . 121.62(17) ?
C7 C2 S . . 119.04(14) ?
C3 C2 S . . 119.34(14) ?
C4 C3 C2 . . 119.05(18) ?
C4 C3 H3A . . 120.5 ?
C2 C3 H3A . . 120.5 ?
C3 C4 C5 . . 119.86(18) ?
C3 C4 H4A . . 120.1 ?
C5 C4 H4A . . 120.1 ?
C4 C5 C6 . . 120.28(18) ?
C4 C5 C8 . . 120.61(18) ?
C6 C5 C8 . . 119.11(19) ?
C7 C6 C5 . . 120.46(18) ?
C7 C6 H6A . . 119.8 ?
C5 C6 H6A . . 119.8 ?
C6 C7 C2 . . 118.71(17) ?
C6 C7 H7A . . 120.6 ?
C2 C7 H7A . . 120.6 ?
O3 C8 C5 . . 124.8(2) ?
O3 C8 H8A . . 117.6 ?
C5 C8 H8A . . 117.6 ?

loop_
_geom_bond_atom_site_label_1
_geom_bond_atom_site_label_2
_geom_bond_site_symmetry_2
_geom_bond_distance
_geom_bond_publ_flag
S O1 . 1.4355(17) ?
S O2 . 1.4385(17) ?
S C1 . 1.759(2) ?
S C2 . 1.7703(18) ?
C1 H1B . 0.9600 ?
C1 H1C . 0.9600 ?
C1 H1D . 0.9600 ?
C2 C7 . 1.384(3) ?
C2 C3 . 1.390(3) ?
C3 C4 . 1.380(3) ?
C3 H3A . 0.9300 ?
O3 C8 . 1.201(3) ?
C4 C5 . 1.387(3) ?
C4 H4A . 0.9300 ?
C5 C6 . 1.388(3) ?
C5 C8 . 1.480(3) ?
C6 C7 . 1.377(3) ?
C6 H6A . 0.9300 ?
C7 H7A . 0.9300 ?
C8 H8A . 0.9300 ?

loop_
_geom_hbond_atom_site_label_D
_geom_hbond_atom_site_label_H
_geom_hbond_atom_site_label_A
_geom_hbond_site_symmetry_A
_geom_hbond_distance_DH
_geom_hbond_distance_HA
_geom_hbond_distance_DA
_geom_hbond_angle_DHA
C4 H4A O3 3_455 0.93 2.57 3.457(3) 159.3
C1 H1D O1 2_545 0.96 2.56 3.518(3) 175.6

loop_
_geom_torsion_atom_site_label_1
_geom_torsion_atom_site_label_2
_geom_torsion_atom_site_label_3
_geom_torsion_atom_site_label_4
_geom_torsion_site_symmetry_1
_geom_torsion_site_symmetry_2
_geom_torsion_site_symmetry_3
_geom_torsion_site_symmetry_4
_geom_torsion
_geom_torsion_publ_flag
O1 S C2 C7 . . . . 140.91(17) ?
O2 S C2 C7 . . . . 11.52(19) ?
C1 S C2 C7 . . . . -104.34(17) ?
O1 S C2 C3 . . . . -39.78(18) ?
O2 S C2 C3 . . . . -169.16(16) ?
C1 S C2 C3 . . . . 74.97(17) ?
C7 C2 C3 C4 . . . . 0.1(3) ?
S C2 C3 C4 . . . . -179.23(15) ?
C2 C3 C4 C5 . . . . -0.9(3) ?
C3 C4 C5 C6 . . . . 1.1(3) ?
C3 C4 C5 C8 . . . . -179.47(18) ?
C4 C5 C6 C7 . . . . -0.4(3) ?
C8 C5 C6 C7 . . . . -179.85(18) ?
C5 C6 C7 C2 . . . . -0.4(3) ?
C3 C2 C7 C6 . . . . 0.6(3) ?
S C2 C7 C6 . . . . 179.91(14) ?
C4 C5 C8 O3 . . . . 2.4(3) ?
C6 C5 C8 O3 . . . . -178.2(2) ?

loop_
_cod_related_entry_id
_cod_related_entry_database
_cod_related_entry_code
1 ChemSpider 191110
